data_7716840
loop_
_publ_author_name
'Oliveira, Igor S.'
'Garcia, Marcus S. A.'
'Cassani, Natasha M.'
'Oliveira, Ana L. C.'
'Freitas, Lara C. F.'
'Bertolini, Vitor K. S.'
'Castro, Jennyfer'
'Clauss, Gustavo'
'Honorato, Jo&#xe3;o'
'Gadelha, Fernanda R.'
'Miguel, Danilo C.'
'Jardim, Ana C. G.'
'Abbehausen, Camilla'

_publ_section_title
;
 Exploring antiviral and antiparasitic activity of gold N-heterocyclic
 carbenes with thiolate ligands.
;
_journal_issue 47
_journal_name_full 'Dalton transactions (Cambridge, England : 2003)'
_journal_page_first 18963
_journal_page_last 18973
_journal_paper_doi 10.1039/d4dt01879f
_journal_volume 53
_journal_year 2024
_chemical_formula_moiety 'C25 H27 Au N4 O S'
_chemical_formula_sum 'C25 H27 Au N4 O S'
_chemical_formula_weight 628.552
_space_group_crystal_system monoclinic
_space_group_IT_number 14
_space_group_name_Hall '-P 2ybc'
_space_group_name_H-M_alt 'P 1 21/c 1'
_symmetry_Int_Tables_number 14
_audit_creation_date 2024-06-17
_audit_creation_method
;
Olex2 1.5
(compiled 2024.02.16 svn.r378c4104 for OlexSys, GUI svn.r6928)
;
_audit_update_record
;
2024-06-17 deposited with the CCDC.	2024-08-15 downloaded from the CCDC.
;
_cell_angle_alpha 90
_cell_angle_beta 96.504(1)
_cell_angle_gamma 90
_cell_formula_units_Z 8
_cell_length_a 9.0579(1)
_cell_length_b 21.2344(3)
_cell_length_c 25.5964(4)
_cell_measurement_reflns_used 28354
_cell_measurement_temperature 100.01(10)
_cell_measurement_theta_max 34.1620
_cell_measurement_theta_min 2.5780
_cell_volume 4891.50(12)
_computing_cell_refinement 'CrysAlisPro 1.171.42.84a (Rigaku OD, 2023)'
_computing_data_collection 'CrysAlisPro 1.171.42.84a (Rigaku OD, 2023)'
_computing_data_reduction 'CrysAlisPro 1.171.42.84a (Rigaku OD, 2023)'
_computing_molecular_graphics 'Olex2 1.5 (Dolomanov et al., 2009)'
_computing_publication_material 'Olex2 1.5 (Dolomanov et al., 2009)'
_computing_structure_refinement 'olex2.refine 1.5 (Bourhis et al., 2015)'
_computing_structure_solution 'SHELXT 2018/2 (Sheldrick, 2018)'
_diffrn_ambient_temperature 100.15
_diffrn_detector_area_resol_mean 10.0000
_diffrn_detector_type HyPix
_diffrn_measured_fraction_theta_full 0.9990
_diffrn_measured_fraction_theta_max 0.9989
_diffrn_measurement_details
;
List of Runs (angles in degrees, time in seconds):

  # Type    Start    End  Width  t~exp~   \w     \q     \k     \f   Frames
#--------------------------------------------------------------------------
  1  \w    -42.00   6.00   0.50   12.44    --  -12.13  97.00 153.00   96
  2  \w    -28.00  18.00   0.50   12.44    --  -12.13 -97.00  45.00   92
  3  \w    -28.00  43.00   0.50   12.44    --   12.92 -97.00  45.00  142
  4  \w    -16.00  10.00   0.50   12.44    --  -12.13 -77.00 150.00   52
  5  \w    -16.00  10.00   0.50   12.44    --  -12.13 -77.00  60.00   52
  6  \w    -34.00  16.00   0.50   12.44    --  -12.13  77.00 -90.00  100
  7  \w    -38.00   2.00   0.50   12.44    --  -12.13 -57.00 -90.00   80
  8  \w     -1.00  38.00   0.50   12.44    --   12.92  57.00-120.00   78
  9  \w     -1.00  38.00   0.50   12.44    --   12.92  57.00-180.00   78
 10  \w    -61.00 -23.00   0.50   12.44    --   12.92 -19.00-180.00   76
 11  \w     53.00  84.00   0.50   12.44    --   12.92-178.00 -30.00   62
;
_diffrn_measurement_device 'four-circle diffractometer'
_diffrn_measurement_device_type 'XtaLAB Synergy, Dualflex, HyPix'
_diffrn_measurement_method '\w scans'
_diffrn_radiation_type 'Mo K\a'
_diffrn_radiation_wavelength 0.71073
_diffrn_reflns_av_R_equivalents 0.0497
_diffrn_reflns_av_unetI/netI 0.0522
_diffrn_reflns_Laue_measured_fraction_full 0.9990
_diffrn_reflns_Laue_measured_fraction_max 0.9989
_diffrn_reflns_limit_h_max 12
_diffrn_reflns_limit_h_min -13
_diffrn_reflns_limit_k_max 26
_diffrn_reflns_limit_k_min -32
_diffrn_reflns_limit_l_max 36
_diffrn_reflns_limit_l_min -37
_diffrn_reflns_number 77490
_diffrn_reflns_point_group_measured_fraction_full 0.9990
_diffrn_reflns_point_group_measured_fraction_max 0.9989
_diffrn_reflns_theta_full 25.2417
_diffrn_reflns_theta_max 25.68
_diffrn_reflns_theta_min 2.46
_exptl_absorpt_coefficient_mu 6.125
_exptl_absorpt_correction_T_max 1.000
_exptl_absorpt_correction_T_min 0.735
_exptl_absorpt_correction_type gaussian
_exptl_absorpt_process_details
;
CrysAlisPro 1.171.42.84a (Rigaku Oxford Diffraction, 2023)
Numerical absorption correction based on gaussian integration over
a multifaceted crystal model
Empirical absorption correction using spherical harmonics,
implemented in SCALE3 ABSPACK scaling algorithm.
;
_exptl_crystal_colour colourless
_exptl_crystal_colour_primary colourless
_exptl_crystal_density_diffrn 1.707
_exptl_crystal_description block
_exptl_crystal_F_000 2455.293
_exptl_crystal_size_max 0.123
_exptl_crystal_size_mid 0.063
_exptl_crystal_size_min 0.048
_refine_diff_density_max 0.5743
_refine_diff_density_min -0.5211
_refine_diff_density_rms 0.1349
_refine_ls_d_res_high 0.8200
_refine_ls_d_res_low 8.2861
_refine_ls_goodness_of_fit_ref 1.0301
_refine_ls_hydrogen_treatment constr
_refine_ls_matrix_type full
_refine_ls_number_constraints 84
_refine_ls_number_parameters 639
_refine_ls_number_reflns 9256
_refine_ls_number_restraints 0
_refine_ls_restrained_S_all 1.0301
_refine_ls_R_factor_all 0.0252
_refine_ls_R_factor_gt 0.0193
_refine_ls_shift/su_max -0.0003
_refine_ls_shift/su_mean 0.0000
_refine_ls_structure_factor_coef Fsqd
_refine_ls_weighting_details 'w=1/[\s^2^(Fo^2^)+(0.0084P)^2^+3.9223P] where P=(Fo^2^+2Fc^2^)/3'
_refine_ls_weighting_scheme calc
_refine_ls_wR_factor_gt 0.0355
_refine_ls_wR_factor_ref 0.0365
_reflns_Friedel_coverage 0.0
_reflns_limit_h_max 10
_reflns_limit_h_min -11
_reflns_limit_k_max 25
_reflns_limit_k_min 0
_reflns_limit_l_max 31
_reflns_limit_l_min 0
_reflns_number_gt 8219
_reflns_number_total 9256
_reflns_threshold_expression I>=2u(I)
_cod_data_source_file d4dt01879f2.cif
_cod_data_source_block AuIMes2-tu
_cod_depositor_comments 'Adding full bibliography for 7716840--7716843.cif.'
_cod_database_code 7716840
_olex2_refinement_description
;
1. Fixed Uiso
 At 1.2 times of:
  All C(H) groups, All N(H) groups
 At 1.5 times of:
  All C(H,H,H) groups
2.a Aromatic/amide H refined with riding coordinates:
 N2(H2), C3(H3), C4(H4), C6(H6), C7(H7), C10(H10), C12(H12), C19(H19),
 C21(H21), N6(H6a), C28(H28), C29(H29), C31(H31), C32(H32), C35(H35), C37(H37),
 C44(H44), C46(H46)
2.b Idealised Me refined as rotating group:
 C14(H14a,H14b,H14c), C15(H15a,H15b,H15c), C16(H16a,H16b,H16c), C23(H23a,H23b,
 H23c), C24(H24a,H24b,H24c), C25(H25a,H25b,H25c), C39(H39a,H39b,H39c), C40(H40a,
 H40b,H40c), C41(H41a,H41b,H41c), C48(H48a,H48b,H48c), C49(H49a,H49b,H49c),
 C50(H50a,H50b,H50c)
;
_olex2_submission_special_instructions 'No special instructions were received'
_oxdiff_exptl_absorpt_empirical_details
;
Empirical correction (ABSPACK) includes:
- Absorption correction using spherical harmonics
- Frame scaling
- Detector area scaling
;

loop_
_space_group_symop_id
_space_group_symop_operation_xyz
1 x,y,z
2 -x,y+1/2,-z+1/2
3 -x,-y,-z
4 x,-y-1/2,z-1/2

loop_
_atom_site_label
_atom_site_type_symbol
_atom_site_fract_x
_atom_site_fract_y
_atom_site_fract_z
_atom_site_U_iso_or_equiv
_atom_site_adp_type
_atom_site_occupancy
_atom_site_refinement_flags_posn
Au1 Au 0.40900(3) 0.592180(13) 0.714600(10) 0.01607(12) Uani 1.000000 .
S1 S 0.53370(8) 0.57275(3) 0.64323(3) 0.01603(15) Uani 1.000000 .
O1 O 0.3485(2) 0.53240(9) 0.45951(7) 0.0204(4) Uani 1.000000 .
N1 N 0.2764(3) 0.61935(11) 0.59656(9) 0.0173(5) Uani 1.000000 .
N2 N 0.4136(2) 0.55405(11) 0.54590(9) 0.0159(5) Uani 1.000000 .
H2 H 0.4908(2) 0.52889(11) 0.54590(9) 0.0191(6) Uiso 1.000000 R
N3 N 0.1778(2) 0.64558(11) 0.77743(9) 0.0153(5) Uani 1.000000 .
N4 N 0.3316(3) 0.58819(11) 0.82660(9) 0.0164(5) Uani 1.000000 .
C1 C 0.3924(3) 0.58415(13) 0.59185(11) 0.0155(6) Uani 1.000000 .
C2 C 0.3207(3) 0.56100(13) 0.49961(11) 0.0167(6) Uani 1.000000 .
C3 C 0.1975(3) 0.60199(13) 0.50430(11) 0.0195(6) Uani 1.000000 .
H3 H 0.1281(3) 0.61117(13) 0.47461(11) 0.0234(8) Uiso 1.000000 R
C4 C 0.1817(3) 0.62739(14) 0.55173(12) 0.0208(6) Uani 1.000000 .
H4 H 0.0970(3) 0.65318(14) 0.55406(12) 0.0249(8) Uiso 1.000000 R
C5 C 0.3008(3) 0.60907(13) 0.77656(11) 0.0173(6) Uani 1.000000 .
C6 C 0.2286(3) 0.61049(13) 0.85808(11) 0.0189(6) Uani 1.000000 .
H6 H 0.2260(3) 0.60184(13) 0.89438(11) 0.0227(8) Uiso 1.000000 R
C7 C 0.1333(3) 0.64657(14) 0.82757(11) 0.0186(6) Uani 1.000000 .
H7 H 0.0506(3) 0.66872(14) 0.83821(11) 0.0224(8) Uiso 1.000000 R
C8 C 0.1044(3) 0.67796(13) 0.73188(10) 0.0153(6) Uani 1.000000 .
C9 C -0.0371(3) 0.65797(13) 0.71162(11) 0.0189(6) Uani 1.000000 .
C10 C -0.1062(3) 0.68971(14) 0.66809(11) 0.0213(6) Uani 1.000000 .
H10 H -0.2025(3) 0.67661(14) 0.65361(11) 0.0256(8) Uiso 1.000000 R
C11 C -0.0397(3) 0.73992(14) 0.64491(11) 0.0203(6) Uani 1.000000 .
C12 C 0.1014(3) 0.75745(13) 0.66646(11) 0.0186(6) Uani 1.000000 .
H12 H 0.1489(3) 0.79137(13) 0.65085(11) 0.0224(8) Uiso 1.000000 R
C13 C 0.1768(3) 0.72754(13) 0.71002(11) 0.0179(6) Uani 1.000000 .
C14 C -0.1126(3) 0.60278(14) 0.73488(12) 0.0252(7) Uani 1.000000 .
H14a H -0.143(2) 0.6149(3) 0.7690(4) 0.0378(10) Uiso 1.000000 GR
H14b H -0.2001(13) 0.5903(6) 0.7110(4) 0.0378(10) Uiso 1.000000 GR
H14c H -0.0432(8) 0.5673(3) 0.7397(7) 0.0378(10) Uiso 1.000000 GR
C15 C -0.1165(4) 0.77529(16) 0.59853(12) 0.0311(8) Uani 1.000000 .
H15a H -0.117(2) 0.7495(4) 0.56677(19) 0.0467(12) Uiso 1.000000 GR
H15b H -0.2190(8) 0.7846(9) 0.6048(4) 0.0467(12) Uiso 1.000000 GR
H15c H -0.0635(14) 0.8148(5) 0.5939(5) 0.0467(12) Uiso 1.000000 GR
C16 C 0.3301(3) 0.75016(14) 0.73130(12) 0.0233(7) Uani 1.000000 .
H16a H 0.4051(3) 0.7234(6) 0.7177(6) 0.0350(10) Uiso 1.000000 GR
H16b H 0.3433(8) 0.7938(3) 0.7202(6) 0.0350(10) Uiso 1.000000 GR
H16c H 0.3413(8) 0.7480(9) 0.76979(13) 0.0350(10) Uiso 1.000000 GR
C17 C 0.4611(3) 0.55089(13) 0.84402(10) 0.0167(6) Uani 1.000000 .
C18 C 0.5988(3) 0.58094(13) 0.85280(10) 0.0172(6) Uani 1.000000 .
C19 C 0.7222(3) 0.54344(14) 0.86880(11) 0.0191(6) Uani 1.000000 .
H19 H 0.8174(3) 0.56256(14) 0.87463(11) 0.0229(7) Uiso 1.000000 R
C20 C 0.7099(3) 0.47947(14) 0.87640(11) 0.0208(6) Uani 1.000000 .
C21 C 0.5708(3) 0.45181(14) 0.86789(11) 0.0228(7) Uani 1.000000 .
H21 H 0.5620(3) 0.40787(14) 0.87381(11) 0.0274(8) Uiso 1.000000 R
C22 C 0.4435(3) 0.48607(14) 0.85100(11) 0.0204(6) Uani 1.000000 .
C23 C 0.6139(3) 0.65049(14) 0.84558(12) 0.0244(7) Uani 1.000000 .
H23a H 0.589(2) 0.66111(18) 0.80835(17) 0.0366(10) Uiso 1.000000 GR
H23b H 0.5459(16) 0.67259(14) 0.8665(6) 0.0366(10) Uiso 1.000000 GR
H23c H 0.7163(6) 0.66332(19) 0.8572(7) 0.0366(10) Uiso 1.000000 GR
C24 C 0.8466(4) 0.44016(15) 0.89277(13) 0.0302(8) Uani 1.000000 .
H24a H 0.8254(8) 0.4104(7) 0.9202(6) 0.0453(11) Uiso 1.000000 GR
H24b H 0.8743(14) 0.4169(8) 0.8623(2) 0.0453(11) Uiso 1.000000 GR
H24c H 0.9288(7) 0.46777(17) 0.9064(8) 0.0453(11) Uiso 1.000000 GR
C25 C 0.2938(3) 0.45516(15) 0.84000(14) 0.0304(8) Uani 1.000000 .
H25a H 0.2537(11) 0.4631(8) 0.8034(3) 0.0456(11) Uiso 1.000000 GR
H25b H 0.3041(5) 0.4097(2) 0.8459(8) 0.0456(11) Uiso 1.000000 GR
H25c H 0.2262(7) 0.4726(7) 0.8636(6) 0.0456(11) Uiso 1.000000 GR
Au2 Au 0.87649(3) 0.731630(12) 0.423430(11) 0.01575(12) Uani 1.000000 .
S2 S 0.99512(8) 0.82347(3) 0.45122(3) 0.01693(15) Uani 1.000000 .
O2 O 0.8375(2) 1.02014(9) 0.52823(8) 0.0232(5) Uani 1.000000 .
N5 N 0.7202(3) 0.84259(11) 0.47756(9) 0.0177(5) Uani 1.000000 .
N6 N 0.8913(2) 0.92567(10) 0.49216(9) 0.0150(5) Uani 1.000000 .
H6a H 0.9822(2) 0.93873(10) 0.48922(9) 0.0180(6) Uiso 1.000000 R
N7 N 0.6280(2) 0.63908(10) 0.41249(9) 0.0140(5) Uani 1.000000 .
N8 N 0.7903(3) 0.60945(10) 0.36291(9) 0.0155(5) Uani 1.000000 .
C26 C 0.8530(3) 0.86614(12) 0.47529(10) 0.0146(6) Uani 1.000000 .
C27 C 0.7954(3) 0.96665(13) 0.51362(11) 0.0182(6) Uani 1.000000 .
C28 C 0.6513(3) 0.94069(13) 0.51668(11) 0.0186(6) Uani 1.000000 .
H28 H 0.5773(3) 0.96446(13) 0.53139(11) 0.0224(7) Uiso 1.000000 R
C29 C 0.6214(3) 0.88161(14) 0.49830(11) 0.0212(6) Uani 1.000000 .
H29 H 0.5238(3) 0.86597(14) 0.49995(11) 0.0255(8) Uiso 1.000000 R
C30 C 0.7640(3) 0.65447(13) 0.39815(10) 0.0148(6) Uani 1.000000 .
C31 C 0.6732(3) 0.56739(12) 0.35548(11) 0.0173(6) Uani 1.000000 .
H31 H 0.6663(3) 0.53192(12) 0.33271(11) 0.0207(7) Uiso 1.000000 R
C32 C 0.5720(3) 0.58580(13) 0.38614(11) 0.0170(6) Uani 1.000000 .
H32 H 0.4792(3) 0.56615(13) 0.38932(11) 0.0204(7) Uiso 1.000000 R
C33 C 0.5546(3) 0.67405(12) 0.45050(11) 0.0137(6) Uani 1.000000 .
C34 C 0.6104(3) 0.66882(13) 0.50357(11) 0.0168(6) Uani 1.000000 .
C35 C 0.5382(3) 0.70348(13) 0.53914(11) 0.0193(6) Uani 1.000000 .
H35 H 0.5731(3) 0.70093(13) 0.57550(11) 0.0232(8) Uiso 1.000000 R
C36 C 0.4176(3) 0.74146(13) 0.52349(12) 0.0214(7) Uani 1.000000 .
C37 C 0.3655(3) 0.74438(13) 0.47034(12) 0.0194(6) Uani 1.000000 .
H37 H 0.2825(3) 0.77042(13) 0.45929(12) 0.0233(8) Uiso 1.000000 R
C38 C 0.4316(3) 0.71020(13) 0.43292(11) 0.0169(6) Uani 1.000000 .
C39 C 0.7392(3) 0.62670(14) 0.52190(11) 0.0209(6) Uani 1.000000 .
H39a H 0.8313(4) 0.6456(4) 0.5125(7) 0.0314(10) Uiso 1.000000 GR
H39b H 0.7456(13) 0.6217(7) 0.56015(14) 0.0314(10) Uiso 1.000000 GR
H39c H 0.7245(10) 0.5854(3) 0.5050(6) 0.0314(10) Uiso 1.000000 GR
C40 C 0.3426(4) 0.77792(15) 0.56374(13) 0.0328(8) Uani 1.000000 .
H40a H 0.4098(10) 0.8108(7) 0.5792(6) 0.0491(12) Uiso 1.000000 GR
H40b H 0.2514(13) 0.7973(9) 0.5467(2) 0.0491(12) Uiso 1.000000 GR
H40c H 0.318(2) 0.7493(3) 0.5915(5) 0.0491(12) Uiso 1.000000 GR
C41 C 0.3686(3) 0.71126(14) 0.37600(12) 0.0236(7) Uani 1.000000 .
H41a H 0.3079(17) 0.6735(5) 0.3680(2) 0.0354(10) Uiso 1.000000 GR
H41b H 0.3068(17) 0.7489(5) 0.3691(2) 0.0354(10) Uiso 1.000000 GR
H41c H 0.4500(3) 0.7120(9) 0.35383(12) 0.0354(10) Uiso 1.000000 GR
C42 C 0.9257(3) 0.60190(12) 0.33892(11) 0.0153(6) Uani 1.000000 .
C43 C 0.9469(3) 0.63828(13) 0.29513(11) 0.0185(6) Uani 1.000000 .
C44 C 1.0731(3) 0.62631(14) 0.27080(11) 0.0203(6) Uani 1.000000 .
H44 H 1.0895(3) 0.65017(14) 0.24060(11) 0.0244(8) Uiso 1.000000 R
C45 C 1.1765(3) 0.58067(13) 0.28893(11) 0.0196(6) Uani 1.000000 .
C46 C 1.1507(3) 0.54612(13) 0.33310(11) 0.0187(6) Uani 1.000000 .
H46 H 1.2219(3) 0.51572(13) 0.34666(11) 0.0224(7) Uiso 1.000000 R
C47 C 1.0235(3) 0.55479(13) 0.35800(11) 0.0180(6) Uani 1.000000 .
C48 C 0.8362(4) 0.68827(15) 0.27459(13) 0.0286(7) Uani 1.000000 .
H48a H 0.7383(6) 0.6689(2) 0.2657(8) 0.0429(11) Uiso 1.000000 GR
H48b H 0.8299(17) 0.7205(5) 0.3017(3) 0.0429(11) Uiso 1.000000 GR
H48c H 0.8686(13) 0.7077(7) 0.2431(5) 0.0429(11) Uiso 1.000000 GR
C49 C 1.3120(3) 0.56911(16) 0.26156(12) 0.0287(7) Uani 1.000000 .
H49a H 1.2934(9) 0.5835(9) 0.2250(3) 0.0431(11) Uiso 1.000000 GR
H49b H 1.3964(6) 0.5923(8) 0.2796(5) 0.0431(11) Uiso 1.000000 GR
H49c H 1.3346(14) 0.52397(19) 0.2622(7) 0.0431(11) Uiso 1.000000 GR
C50 C 0.9928(3) 0.51180(14) 0.40229(12) 0.0232(7) Uani 1.000000 .
H50a H 0.944(2) 0.5356(3) 0.4282(4) 0.0347(10) Uiso 1.000000 GR
H50b H 0.9282(18) 0.4773(5) 0.38835(16) 0.0347(10) Uiso 1.000000 GR
H50c H 1.0866(4) 0.4946(7) 0.4192(5) 0.0347(10) Uiso 1.000000 GR

loop_
_atom_site_aniso_label
_atom_site_aniso_U_11
_atom_site_aniso_U_22
_atom_site_aniso_U_33
_atom_site_aniso_U_12
_atom_site_aniso_U_13
_atom_site_aniso_U_23
Au1 0.0182(2) 0.0172(2) 0.01287(19) 0.00156(14) 0.00208(14) -0.00186(13)
S1 0.0157(4) 0.0197(4) 0.0128(4) 0.0009(3) 0.0019(3) -0.0024(3)
O1 0.0224(11) 0.0247(11) 0.0139(10) -0.0002(9) 0.0011(9) -0.0035(8)
N1 0.0157(12) 0.0195(13) 0.0168(13) 0.0020(10) 0.0021(10) -0.0026(10)
N2 0.0155(12) 0.0181(13) 0.0145(12) 0.0015(10) 0.0036(10) -0.0023(9)
N3 0.0134(12) 0.0200(13) 0.0120(12) -0.0002(10) 0.0001(9) -0.0024(9)
N4 0.0186(12) 0.0185(13) 0.0123(12) 0.0008(10) 0.0019(10) -0.0001(9)
C1 0.0154(14) 0.0171(15) 0.0147(14) -0.0053(11) 0.0045(11) -0.0008(11)
C2 0.0157(14) 0.0171(15) 0.0177(15) -0.0055(11) 0.0034(12) 0.0023(11)
C3 0.0182(15) 0.0217(16) 0.0178(16) -0.0008(12) -0.0016(12) 0.0006(12)
C4 0.0161(15) 0.0186(16) 0.0275(17) 0.0008(12) 0.0021(13) -0.0016(12)
C5 0.0170(15) 0.0165(15) 0.0175(15) -0.0035(11) -0.0013(12) -0.0002(11)
C6 0.0184(15) 0.0255(17) 0.0137(15) -0.0020(12) 0.0060(12) -0.0006(12)
C7 0.0174(15) 0.0244(16) 0.0143(15) 0.0001(12) 0.0029(12) -0.0046(12)
C8 0.0170(14) 0.0175(15) 0.0114(14) 0.0042(11) 0.0021(11) -0.0024(11)
C9 0.0206(15) 0.0189(15) 0.0174(15) 0.0015(12) 0.0031(12) -0.0047(11)
C10 0.0191(16) 0.0267(17) 0.0168(16) -0.0001(13) -0.0039(12) -0.0057(12)
C11 0.0250(16) 0.0198(16) 0.0152(15) 0.0052(12) -0.0013(12) -0.0023(12)
C12 0.0255(16) 0.0157(15) 0.0157(15) 0.0023(12) 0.0070(12) -0.0013(11)
C13 0.0196(15) 0.0206(16) 0.0140(15) 0.0027(12) 0.0031(12) -0.0058(12)
C14 0.0241(17) 0.0240(17) 0.0262(17) -0.0053(13) -0.0027(13) 0.0001(13)
C15 0.0356(19) 0.0322(19) 0.0234(18) -0.0010(15) -0.0061(15) 0.0045(14)
C16 0.0229(16) 0.0210(16) 0.0264(18) -0.0023(12) 0.0044(13) 0.0021(12)
C17 0.0203(15) 0.0218(16) 0.0079(14) 0.0031(12) 0.0012(11) -0.0020(11)
C18 0.0229(16) 0.0185(15) 0.0102(14) 0.0008(12) 0.0018(12) -0.0003(11)
C19 0.0201(15) 0.0231(16) 0.0135(15) -0.0011(12) -0.0007(12) -0.0040(12)
C20 0.0281(17) 0.0225(17) 0.0113(15) 0.0057(13) 0.0003(12) -0.0022(12)
C21 0.0336(18) 0.0147(16) 0.0207(16) -0.0010(13) 0.0059(13) 0.0019(12)
C22 0.0240(16) 0.0228(17) 0.0151(15) 0.0001(13) 0.0050(12) 0.0026(12)
C23 0.0243(17) 0.0220(17) 0.0252(17) -0.0021(13) -0.0049(13) -0.0011(13)
C24 0.0298(18) 0.0274(18) 0.0318(19) 0.0088(14) -0.0033(15) -0.0003(14)
C25 0.0257(17) 0.0236(18) 0.042(2) -0.0049(14) 0.0029(15) 0.0058(14)
Au2 0.0162(2) 0.0126(2) 0.0186(2) -0.00091(13) 0.00289(14) -0.00245(13)
S2 0.0154(4) 0.0133(4) 0.0226(4) -0.0014(3) 0.0046(3) -0.0043(3)
O2 0.0220(11) 0.0164(11) 0.0326(12) -0.0035(9) 0.0091(9) -0.0081(9)
N5 0.0165(13) 0.0162(13) 0.0210(13) -0.0046(10) 0.0041(10) -0.0014(10)
N6 0.0139(12) 0.0133(12) 0.0182(13) -0.0031(9) 0.0031(10) -0.0024(9)
N7 0.0143(12) 0.0139(12) 0.0142(12) -0.0006(9) 0.0036(10) -0.0024(9)
N8 0.0174(12) 0.0123(12) 0.0175(13) -0.0009(9) 0.0050(10) -0.0020(9)
C26 0.0177(15) 0.0140(15) 0.0119(14) -0.0005(11) 0.0013(11) 0.0035(11)
C27 0.0207(16) 0.0167(16) 0.0167(15) -0.0024(12) 0.0004(12) -0.0019(11)
C28 0.0161(15) 0.0200(16) 0.0204(16) 0.0013(12) 0.0048(12) -0.0005(12)
C29 0.0171(15) 0.0232(16) 0.0237(17) -0.0021(12) 0.0032(12) -0.0009(13)
C30 0.0175(15) 0.0135(14) 0.0134(14) 0.0005(11) 0.0018(12) 0.0003(11)
C31 0.0200(15) 0.0098(14) 0.0210(16) -0.0038(11) -0.0018(12) -0.0041(11)
C32 0.0182(15) 0.0166(15) 0.0159(15) -0.0064(12) 0.0003(12) 0.0002(11)
C33 0.0148(14) 0.0100(14) 0.0173(15) -0.0038(11) 0.0061(11) -0.0016(11)
C34 0.0173(15) 0.0130(15) 0.0204(16) -0.0060(11) 0.0038(12) -0.0013(11)
C35 0.0253(16) 0.0189(16) 0.0145(15) -0.0053(12) 0.0053(12) -0.0042(11)
C36 0.0230(16) 0.0152(15) 0.0281(18) -0.0062(12) 0.0126(14) -0.0066(12)
C37 0.0128(15) 0.0157(15) 0.0307(18) 0.0018(11) 0.0066(13) -0.0026(12)
C38 0.0130(14) 0.0157(15) 0.0221(16) -0.0029(11) 0.0017(12) 0.0022(11)
C39 0.0228(16) 0.0210(16) 0.0184(16) 0.0011(12) -0.0007(12) 0.0017(12)
C40 0.035(2) 0.0290(19) 0.037(2) -0.0004(15) 0.0179(16) -0.0111(15)
C41 0.0241(17) 0.0204(16) 0.0255(17) 0.0053(13) -0.0012(13) -0.0014(12)
C42 0.0149(14) 0.0136(15) 0.0182(15) -0.0028(11) 0.0054(12) -0.0061(11)
C43 0.0203(16) 0.0164(15) 0.0189(16) -0.0016(12) 0.0020(12) 0.0003(11)
C44 0.0235(16) 0.0203(16) 0.0182(16) -0.0035(12) 0.0070(13) 0.0013(12)
C45 0.0190(15) 0.0188(16) 0.0214(16) -0.0024(12) 0.0041(12) -0.0064(12)
C46 0.0177(15) 0.0170(15) 0.0213(16) 0.0012(12) 0.0015(12) -0.0043(12)
C47 0.0218(16) 0.0143(15) 0.0177(15) -0.0023(12) 0.0007(12) -0.0022(11)
C48 0.0282(18) 0.0287(18) 0.0299(19) 0.0076(14) 0.0075(14) 0.0107(14)
C49 0.0241(17) 0.038(2) 0.0252(18) 0.0049(14) 0.0079(14) -0.0027(14)
C50 0.0211(16) 0.0235(17) 0.0243(17) 0.0011(13) -0.0001(13) 0.0047(13)

loop_
_atom_type_symbol
_atom_type_scat_dispersion_real
_atom_type_scat_dispersion_imag
_atom_type_scat_Cromer_Mann_a1
_atom_type_scat_Cromer_Mann_a2
_atom_type_scat_Cromer_Mann_a3
_atom_type_scat_Cromer_Mann_a4
_atom_type_scat_Cromer_Mann_b1
_atom_type_scat_Cromer_Mann_b2
_atom_type_scat_Cromer_Mann_b3
_atom_type_scat_Cromer_Mann_b4
_atom_type_scat_Cromer_Mann_c
_atom_type_scat_source
_atom_type_scat_dispersion_source
Au -1.91220 8.83481 16.88190 18.59130 25.55820 5.86000 0.46110 8.62160 1.48260 36.39560 12.06580 'International Tables Volume C Table 6.1.1.4 (pp. 500-502)' 'Brennan, Cowan, Rev. Sci. Instrum., 1992, 63, 850'
C 0.00313 0.00162 2.31000 1.02000 1.58860 0.86500 20.84390 10.20750 0.56870 51.65120 0.21560 'International Tables Volume C Table 6.1.1.4 (pp. 500-502)' 'Brennan, Cowan, Rev. Sci. Instrum., 1992, 63, 850'
H 0.00000 0.00000 0.49300 0.32291 0.14019 0.04081 10.51090 26.12570 3.14236 57.79970 0.00304 'International Tables Volume C Table 6.1.1.4 (pp. 500-502)' 'Brennan, Cowan, Rev. Sci. Instrum., 1992, 63, 850'
N 0.00612 0.00332 12.21260 3.13220 2.01250 1.16630 0.00570 9.89330 28.99750 0.58260 -11.52900 'International Tables Volume C Table 6.1.1.4 (pp. 500-502)' 'Brennan, Cowan, Rev. Sci. Instrum., 1992, 63, 850'
O 0.01085 0.00610 3.04850 2.28680 1.54630 0.86700 13.27710 5.70110 0.32390 32.90890 0.25080 'International Tables Volume C Table 6.1.1.4 (pp. 500-502)' 'Brennan, Cowan, Rev. Sci. Instrum., 1992, 63, 850'
S 0.12485 0.12449 6.90530 5.20340 1.43790 1.58630 1.46790 22.21510 0.25360 56.17200 0.86690 'International Tables Volume C Table 6.1.1.4 (pp. 500-502)' 'Brennan, Cowan, Rev. Sci. Instrum., 1992, 63, 850'

loop_
_exptl_crystal_face_index_h
_exptl_crystal_face_index_k
_exptl_crystal_face_index_l
_exptl_crystal_face_perp_dist
5 -8 30 0.0010
-12 -1 -7 0.0495
0 11 -33 0.0390
2 -27 -15 0.0391
-9 5 28 0.0264
9 10 -25 0.0789
-2 27 15 0.0238
-9 -15 22 0.0164

loop_
_geom_angle_atom_site_label_1
_geom_angle_atom_site_label_2
_geom_angle_atom_site_label_3
_geom_angle
_geom_angle_site_symmetry_1
_geom_angle_site_symmetry_3
_geom_angle_publ_flag
C5 Au1 S1 179.98(8) . . ?
C1 S1 Au1 100.96(9) . . ?
C4 N1 C1 115.5(2) . . ?
C1 N2 H2 118.15(15) . . ?
C2 N2 H2 118.15(15) . . ?
C2 N2 C1 123.7(2) . . ?
C7 N3 C5 110.4(2) . . ?
C8 N3 C5 124.0(2) . . ?
C8 N3 C7 125.6(2) . . ?
C6 N4 C5 111.0(2) . . ?
C17 N4 C5 123.0(2) . . ?
C17 N4 C6 125.9(2) . . ?
N1 C1 S1 122.6(2) . . ?
N2 C1 S1 114.8(2) . . ?
N2 C1 N1 122.6(3) . . ?
N2 C2 O1 119.7(2) . . ?
C3 C2 O1 126.8(3) . . ?
C3 C2 N2 113.5(2) . . ?
H3 C3 C2 120.62(16) . . ?
C4 C3 C2 118.8(3) . . ?
C4 C3 H3 120.62(18) . . ?
C3 C4 N1 125.9(3) . . ?
H4 C4 N1 117.07(15) . . ?
H4 C4 C3 117.07(18) . . ?
N3 C5 Au1 126.5(2) . . ?
N4 C5 Au1 128.9(2) . . ?
N4 C5 N3 104.6(2) . . ?
H6 C6 N4 126.59(16) . . ?
C7 C6 N4 106.8(2) . . ?
C7 C6 H6 126.59(16) . . ?
C6 C7 N3 107.2(2) . . ?
H7 C7 N3 126.42(15) . . ?
H7 C7 C6 126.42(16) . . ?
C9 C8 N3 118.3(2) . . ?
C13 C8 N3 119.2(2) . . ?
C13 C8 C9 122.5(3) . . ?
C10 C9 C8 117.5(3) . . ?
C14 C9 C8 121.8(3) . . ?
C14 C9 C10 120.6(3) . . ?
H10 C10 C9 118.75(17) . . ?
C11 C10 C9 122.5(3) . . ?
C11 C10 H10 118.75(17) . . ?
C12 C11 C10 117.5(3) . . ?
C15 C11 C10 122.3(3) . . ?
C15 C11 C12 120.2(3) . . ?
H12 C12 C11 118.55(17) . . ?
C13 C12 C11 122.9(3) . . ?
C13 C12 H12 118.55(17) . . ?
C12 C13 C8 117.1(3) . . ?
C16 C13 C8 123.5(3) . . ?
C16 C13 C12 119.4(3) . . ?
H14a C14 C9 109.5 . . ?
H14b C14 C9 109.5 . . ?
H14b C14 H14a 109.5 . . ?
H14c C14 C9 109.5 . . ?
H14c C14 H14a 109.5 . . ?
H14c C14 H14b 109.5 . . ?
H15a C15 C11 109.5 . . ?
H15b C15 C11 109.5 . . ?
H15b C15 H15a 109.5 . . ?
H15c C15 C11 109.5 . . ?
H15c C15 H15a 109.5 . . ?
H15c C15 H15b 109.5 . . ?
H16a C16 C13 109.5 . . ?
H16b C16 C13 109.5 . . ?
H16b C16 H16a 109.5 . . ?
H16c C16 C13 109.5 . . ?
H16c C16 H16a 109.5 . . ?
H16c C16 H16b 109.5 . . ?
C18 C17 N4 118.6(3) . . ?
C22 C17 N4 118.6(3) . . ?
C22 C17 C18 122.8(3) . . ?
C19 C18 C17 117.2(3) . . ?
C23 C18 C17 121.5(3) . . ?
C23 C18 C19 121.2(3) . . ?
H19 C19 C18 119.02(17) . . ?
C20 C19 C18 122.0(3) . . ?
C20 C19 H19 119.02(18) . . ?
C21 C20 C19 118.8(3) . . ?
C24 C20 C19 120.4(3) . . ?
C24 C20 C21 120.8(3) . . ?
H21 C21 C20 118.84(18) . . ?
C22 C21 C20 122.3(3) . . ?
C22 C21 H21 118.84(18) . . ?
C21 C22 C17 116.9(3) . . ?
C25 C22 C17 121.2(3) . . ?
C25 C22 C21 121.9(3) . . ?
H23a C23 C18 109.5 . . ?
H23b C23 C18 109.5 . . ?
H23b C23 H23a 109.5 . . ?
H23c C23 C18 109.5 . . ?
H23c C23 H23a 109.5 . . ?
H23c C23 H23b 109.5 . . ?
H24a C24 C20 109.5 . . ?
H24b C24 C20 109.5 . . ?
H24b C24 H24a 109.5 . . ?
H24c C24 C20 109.5 . . ?
H24c C24 H24a 109.5 . . ?
H24c C24 H24b 109.5 . . ?
H25a C25 C22 109.5 . . ?
H25b C25 C22 109.5 . . ?
H25b C25 H25a 109.5 . . ?
H25c C25 C22 109.5 . . ?
H25c C25 H25a 109.5 . . ?
H25c C25 H25b 109.5 . . ?
C30 Au2 S2 177.04(8) . . ?
C26 S2 Au2 102.25(9) . . ?
C29 N5 C26 115.4(2) . . ?
C26 N6 H6a 118.06(14) . . ?
C27 N6 H6a 118.06(15) . . ?
C27 N6 C26 123.9(2) . . ?
C32 N7 C30 110.9(2) . . ?
C33 N7 C30 123.8(2) . . ?
C33 N7 C32 125.3(2) . . ?
C31 N8 C30 110.9(2) . . ?
C42 N8 C30 125.8(2) . . ?
C42 N8 C31 123.1(2) . . ?
N5 C26 S2 122.4(2) . . ?
N6 C26 S2 114.89(19) . . ?
N6 C26 N5 122.7(2) . . ?
N6 C27 O2 120.6(2) . . ?
C28 C27 O2 126.0(3) . . ?
C28 C27 N6 113.4(2) . . ?
H28 C28 C27 120.46(16) . . ?
C29 C28 C27 119.1(3) . . ?
C29 C28 H28 120.46(17) . . ?
C28 C29 N5 125.5(3) . . ?
H29 C29 N5 117.26(16) . . ?
H29 C29 C28 117.26(17) . . ?
N7 C30 Au2 123.51(19) . . ?
N8 C30 Au2 132.31(19) . . ?
N8 C30 N7 104.0(2) . . ?
H31 C31 N8 126.33(15) . . ?
C32 C31 N8 107.3(2) . . ?
C32 C31 H31 126.33(16) . . ?
C31 C32 N7 106.8(2) . . ?
H32 C32 N7 126.62(14) . . ?
H32 C32 C31 126.62(16) . . ?
C34 C33 N7 118.0(2) . . ?
C38 C33 N7 118.7(2) . . ?
C38 C33 C34 123.2(2) . . ?
C35 C34 C33 116.7(3) . . ?
C39 C34 C33 122.2(2) . . ?
C39 C34 C35 121.1(3) . . ?
H35 C35 C34 118.84(17) . . ?
C36 C35 C34 122.3(3) . . ?
C36 C35 H35 118.84(17) . . ?
C37 C36 C35 118.7(3) . . ?
C40 C36 C35 120.3(3) . . ?
C40 C36 C37 121.0(3) . . ?
H37 C37 C36 119.13(16) . . ?
C38 C37 C36 121.7(3) . . ?
C38 C37 H37 119.13(17) . . ?
C37 C38 C33 117.3(3) . . ?
C41 C38 C33 121.8(2) . . ?
C41 C38 C37 120.9(3) . . ?
H39a C39 C34 109.5 . . ?
H39b C39 C34 109.5 . . ?
H39b C39 H39a 109.5 . . ?
H39c C39 C34 109.5 . . ?
H39c C39 H39a 109.5 . . ?
H39c C39 H39b 109.5 . . ?
H40a C40 C36 109.5 . . ?
H40b C40 C36 109.5 . . ?
H40b C40 H40a 109.5 . . ?
H40c C40 C36 109.5 . . ?
H40c C40 H40a 109.5 . . ?
H40c C40 H40b 109.5 . . ?
H41a C41 C38 109.5 . . ?
H41b C41 C38 109.5 . . ?
H41b C41 H41a 109.5 . . ?
H41c C41 C38 109.5 . . ?
H41c C41 H41a 109.5 . . ?
H41c C41 H41b 109.5 . . ?
C43 C42 N8 118.9(2) . . ?
C47 C42 N8 118.0(2) . . ?
C47 C42 C43 122.9(2) . . ?
C44 C43 C42 117.1(3) . . ?
C48 C43 C42 121.5(2) . . ?
C48 C43 C44 121.4(3) . . ?
H44 C44 C43 118.77(17) . . ?
C45 C44 C43 122.5(3) . . ?
C45 C44 H44 118.77(16) . . ?
C46 C45 C44 118.0(2) . . ?
C49 C45 C44 120.9(3) . . ?
C49 C45 C46 121.0(3) . . ?
H46 C46 C45 119.08(17) . . ?
C47 C46 C45 121.8(3) . . ?
C47 C46 H46 119.08(17) . . ?
C46 C47 C42 117.6(3) . . ?
C50 C47 C42 122.5(2) . . ?
C50 C47 C46 119.9(3) . . ?
H48a C48 C43 109.5 . . ?
H48b C48 C43 109.5 . . ?
H48b C48 H48a 109.5 . . ?
H48c C48 C43 109.5 . . ?
H48c C48 H48a 109.5 . . ?
H48c C48 H48b 109.5 . . ?
H49a C49 C45 109.5 . . ?
H49b C49 C45 109.5 . . ?
H49b C49 H49a 109.5 . . ?
H49c C49 C45 109.5 . . ?
H49c C49 H49a 109.5 . . ?
H49c C49 H49b 109.5 . . ?
H50a C50 C47 109.5 . . ?
H50b C50 C47 109.5 . . ?
H50b C50 H50a 109.5 . . ?
H50c C50 C47 109.5 . . ?
H50c C50 H50a 109.5 . . ?
H50c C50 H50b 109.5 . . ?

loop_
_geom_bond_atom_site_label_1
_geom_bond_atom_site_label_2
_geom_bond_distance
_geom_bond_site_symmetry_2
_geom_bond_publ_flag
Au1 S1 2.2915(7) . ?
Au1 C5 1.989(3) . ?
S1 C1 1.745(3) . ?
O1 C2 1.243(3) . ?
N1 C1 1.306(3) . ?
N1 C4 1.363(4) . ?
N2 H2 0.8800 . ?
N2 C1 1.371(3) . ?
N2 C2 1.381(4) . ?
N3 C5 1.359(4) . ?
N3 C7 1.388(3) . ?
N3 C8 1.449(3) . ?
N4 C5 1.354(4) . ?
N4 C6 1.383(3) . ?
N4 C17 1.443(4) . ?
C2 C3 1.431(4) . ?
C3 H3 0.9500 . ?
C3 C4 1.351(4) . ?
C4 H4 0.9500 . ?
C6 H6 0.9500 . ?
C6 C7 1.338(4) . ?
C7 H7 0.9500 . ?
C8 C9 1.394(4) . ?
C8 C13 1.391(4) . ?
C9 C10 1.389(4) . ?
C9 C14 1.512(4) . ?
C10 H10 0.9500 . ?
C10 C11 1.390(4) . ?
C11 C12 1.385(4) . ?
C11 C15 1.507(4) . ?
C12 H12 0.9500 . ?
C12 C13 1.393(4) . ?
C13 C16 1.511(4) . ?
C14 H14a 0.9800 . ?
C14 H14b 0.9800 . ?
C14 H14c 0.9800 . ?
C15 H15a 0.9800 . ?
C15 H15b 0.9800 . ?
C15 H15c 0.9800 . ?
C16 H16a 0.9800 . ?
C16 H16b 0.9800 . ?
C16 H16c 0.9800 . ?
C17 C18 1.397(4) . ?
C17 C22 1.399(4) . ?
C18 C19 1.395(4) . ?
C18 C23 1.497(4) . ?
C19 H19 0.9500 . ?
C19 C20 1.378(4) . ?
C20 C21 1.385(4) . ?
C20 C24 1.513(4) . ?
C21 H21 0.9500 . ?
C21 C22 1.390(4) . ?
C22 C25 1.504(4) . ?
C23 H23a 0.9800 . ?
C23 H23b 0.9800 . ?
C23 H23c 0.9800 . ?
C24 H24a 0.9800 . ?
C24 H24b 0.9800 . ?
C24 H24c 0.9800 . ?
C25 H25a 0.9800 . ?
C25 H25b 0.9800 . ?
C25 H25c 0.9800 . ?
Au2 S2 2.3001(7) . ?
Au2 C30 1.998(3) . ?
S2 C26 1.743(3) . ?
O2 C27 1.242(3) . ?
N5 C26 1.310(3) . ?
N5 C29 1.370(4) . ?
N6 H6a 0.8800 . ?
N6 C26 1.368(3) . ?
N6 C27 1.386(3) . ?
N7 C30 1.365(3) . ?
N7 C32 1.384(3) . ?
N7 C33 1.444(3) . ?
N8 C30 1.354(3) . ?
N8 C31 1.383(3) . ?
N8 C42 1.442(3) . ?
C27 C28 1.427(4) . ?
C28 H28 0.9500 . ?
C28 C29 1.356(4) . ?
C29 H29 0.9500 . ?
C31 H31 0.9500 . ?
C31 C32 1.331(4) . ?
C32 H32 0.9500 . ?
C33 C34 1.399(4) . ?
C33 C38 1.385(4) . ?
C34 C35 1.390(4) . ?
C34 C39 1.502(4) . ?
C35 H35 0.9500 . ?
C35 C36 1.380(4) . ?
C36 C37 1.390(4) . ?
C36 C40 1.510(4) . ?
C37 H37 0.9500 . ?
C37 C38 1.390(4) . ?
C38 C41 1.504(4) . ?
C39 H39a 0.9800 . ?
C39 H39b 0.9800 . ?
C39 H39c 0.9800 . ?
C40 H40a 0.9800 . ?
C40 H40b 0.9800 . ?
C40 H40c 0.9800 . ?
C41 H41a 0.9800 . ?
C41 H41b 0.9800 . ?
C41 H41c 0.9800 . ?
C42 C43 1.392(4) . ?
C42 C47 1.388(4) . ?
C43 C44 1.386(4) . ?
C43 C48 1.513(4) . ?
C44 H44 0.9500 . ?
C44 C45 1.391(4) . ?
C45 C46 1.390(4) . ?
C45 C49 1.501(4) . ?
C46 H46 0.9500 . ?
C46 C47 1.390(4) . ?
C47 C50 1.506(4) . ?
C48 H48a 0.9800 . ?
C48 H48b 0.9800 . ?
C48 H48c 0.9800 . ?
C49 H49a 0.9800 . ?
C49 H49b 0.9800 . ?
C49 H49c 0.9800 . ?
C50 H50a 0.9800 . ?
C50 H50b 0.9800 . ?
C50 H50c 0.9800 . ?

loop_
_geom_torsion_atom_site_label_1
_geom_torsion_atom_site_label_2
_geom_torsion_atom_site_label_3
_geom_torsion_atom_site_label_4
_geom_torsion
_geom_torsion_site_symmetry_1
_geom_torsion_site_symmetry_2
_geom_torsion_site_symmetry_3
_geom_torsion_site_symmetry_4
_geom_torsion_publ_flag
Au1 C5 N3 C7 -179.9(2) . . . . ?
Au1 C5 N3 C8 0.7(3) . . . . ?
Au1 C5 N4 C6 -179.8(2) . . . . ?
Au1 C5 N4 C17 3.8(3) . . . . ?
S1 C1 N1 C4 175.2(2) . . . . ?
S1 C1 N2 C2 -174.83(18) . . . . ?
O1 C2 N2 C1 179.4(2) . . . . ?
O1 C2 C3 C4 177.5(3) . . . . ?
N1 C1 N2 C2 4.2(3) . . . . ?
N1 C4 C3 C2 2.3(3) . . . . ?
N2 C2 C3 C4 -1.9(3) . . . . ?
N3 C5 N4 C6 0.8(2) . . . . ?
N3 C5 N4 C17 -175.6(2) . . . . ?
N3 C7 C6 N4 0.6(2) . . . . ?
N3 C8 C9 C10 179.7(2) . . . . ?
N3 C8 C9 C14 -1.8(3) . . . . ?
N3 C8 C13 C12 -179.6(2) . . . . ?
N3 C8 C13 C16 -0.1(3) . . . . ?
N4 C17 C18 C19 -179.0(2) . . . . ?
N4 C17 C18 C23 1.2(3) . . . . ?
N4 C17 C22 C21 -179.9(2) . . . . ?
N4 C17 C22 C25 0.8(3) . . . . ?
C8 C9 C10 C11 -0.3(3) . . . . ?
C8 C13 C12 C11 0.1(3) . . . . ?
C9 C10 C11 C12 0.8(3) . . . . ?
C9 C10 C11 C15 -178.4(3) . . . . ?
C10 C11 C12 C13 -0.7(3) . . . . ?
C11 C12 C13 C16 -179.4(3) . . . . ?
C17 C18 C19 C20 -0.8(3) . . . . ?
C17 C22 C21 C20 -1.5(3) . . . . ?
C18 C19 C20 C21 -0.0(3) . . . . ?
C18 C19 C20 C24 178.8(3) . . . . ?
C19 C20 C21 C22 1.3(3) . . . . ?
C20 C21 C22 C25 177.7(3) . . . . ?
Au2 C30 N7 C32 175.6(2) . . . . ?
Au2 C30 N7 C33 -4.8(3) . . . . ?
Au2 C30 N8 C31 -175.3(3) . . . . ?
Au2 C30 N8 C42 9.5(3) . . . . ?
S2 C26 N5 C29 178.9(2) . . . . ?
S2 C26 N6 C27 -178.62(19) . . . . ?
O2 C27 N6 C26 179.9(2) . . . . ?
O2 C27 C28 C29 179.0(3) . . . . ?
N5 C26 N6 C27 0.6(3) . . . . ?
N5 C29 C28 C27 1.7(4) . . . . ?
N6 C27 C28 C29 -1.2(3) . . . . ?
N7 C30 N8 C31 0.2(3) . . . . ?
N7 C30 N8 C42 -174.97(19) . . . . ?
N7 C32 C31 N8 -0.3(2) . . . . ?
N7 C33 C34 C35 179.4(2) . . . . ?
N7 C33 C34 C39 -2.1(3) . . . . ?
N7 C33 C38 C37 -178.6(2) . . . . ?
N7 C33 C38 C41 3.2(3) . . . . ?
N8 C42 C43 C44 -175.2(2) . . . . ?
N8 C42 C43 C48 4.1(3) . . . . ?
N8 C42 C47 C46 177.3(2) . . . . ?
N8 C42 C47 C50 0.1(3) . . . . ?
C33 C34 C35 C36 -0.1(3) . . . . ?
C33 C38 C37 C36 -1.6(3) . . . . ?
C34 C35 C36 C37 0.9(3) . . . . ?
C34 C35 C36 C40 179.7(3) . . . . ?
C35 C36 C37 C38 -0.0(3) . . . . ?
C36 C37 C38 C41 176.7(3) . . . . ?
C42 C43 C44 C45 -0.7(3) . . . . ?
C42 C47 C46 C45 -3.4(3) . . . . ?
C43 C44 C45 C46 0.1(3) . . . . ?
C43 C44 C45 C49 -179.9(3) . . . . ?
C44 C45 C46 C47 2.0(3) . . . . ?
C45 C46 C47 C50 173.8(3) . . . . ?

loop_
_atom_site_anharm_gc_c_label
_atom_site_anharm_gc_c_111
_atom_site_anharm_gc_c_112
_atom_site_anharm_gc_c_113
_atom_site_anharm_gc_c_122
_atom_site_anharm_gc_c_123
_atom_site_anharm_gc_c_133
_atom_site_anharm_gc_c_222
_atom_site_anharm_gc_c_223
_atom_site_anharm_gc_c_233
_atom_site_anharm_gc_c_333
Au1 0.00000005(8) -0.000000135(17) -0.000000011(14) -0.000000043(7) -0.000000006(4) 0.000000001(5) -0.000000031(6) 0.000000006(2) -0.000000009(2) -0.000000003(3)
Au2 -0.00000017(8) 0.000000007(16) 0.000000037(15) -0.000000016(7) 0.000000017(4) -0.000000027(5) 0.000000001(6) 0.000000001(2) 0.000000001(2) 0.000000007(4)

loop_
_atom_site_anharm_gc_d_label
_atom_site_anharm_gc_d_1111
_atom_site_anharm_gc_d_1112
_atom_site_anharm_gc_d_1113
_atom_site_anharm_gc_d_1122
_atom_site_anharm_gc_d_1123
_atom_site_anharm_gc_d_1133
_atom_site_anharm_gc_d_1222
_atom_site_anharm_gc_d_1223
_atom_site_anharm_gc_d_1233
_atom_site_anharm_gc_d_1333
_atom_site_anharm_gc_d_2222
_atom_site_anharm_gc_d_2223
_atom_site_anharm_gc_d_2233
_atom_site_anharm_gc_d_2333
_atom_site_anharm_gc_d_3333
Au1 0.000000098(9) 0.0000000051(18) 0.0000000024(15) 0.0000000095(5) 0.0000000003(3) 0.0000000036(4) 0.0000000012(3) -0.00000000021(12) 0.00000000024(11) 0.00000000058(19) 0.0000000022(3) -0.00000000014(11) 0.00000000087(6) -0.00000000004(8) 0.00000000147(15)
Au2 0.000000090(9) -0.0000000020(18) -0.0000000049(15) 0.0000000067(5) -0.0000000011(3) 0.0000000045(4) -0.0000000005(3) -0.00000000049(12) -0.00000000003(11) 0.00000000014(19) 0.0000000010(3) -0.00000000030(11) 0.00000000074(6) -0.00000000025(8) 0.00000000179(16)
